data_4060170
_journal_name_full Organometallics
_journal_paper_doi 10.1021/om049328h
_journal_year 2005
_chemical_formula_sum 'C40 H49 F3 O2 Ru2 Si2'
_chemical_formula_weight 877.11
_space_group_IT_number 14
_symmetry_cell_setting monoclinic
_symmetry_space_group_name_Hall '-P 2yab'
_symmetry_space_group_name_H-M 'P 1 21/a 1'
_atom_sites_solution_hydrogens geom
_atom_sites_solution_primary direct
_atom_sites_solution_secondary difmap
_cell_angle_alpha 90.00
_cell_angle_beta 95.452(8)
_cell_angle_gamma 90.00
_cell_formula_units_Z 4
_cell_length_a 14.922(3)
_cell_length_b 15.2334(18)
_cell_length_c 17.253(3)
_cell_measurement_reflns_used 25
_cell_measurement_temperature 253(2)
_cell_measurement_theta_max 18
_cell_measurement_theta_min 12
_cell_volume 3904.1(12)
_diffrn_ambient_temperature 253(2)
_diffrn_detector_area_resol_mean ?
_diffrn_measurement_device_type 'imaging plate area detector'
_diffrn_measurement_method 'scintillation counter'
_diffrn_radiation_monochromator graphite
_diffrn_radiation_source 'rotating anode X-ray generator'
_diffrn_radiation_type MoK\a
_diffrn_radiation_wavelength 0.71069
_diffrn_reflns_av_R_equivalents 0.0909
_diffrn_reflns_av_sigmaI/netI 0.0832
_diffrn_reflns_limit_h_max 20
_diffrn_reflns_limit_h_min -20
_diffrn_reflns_limit_k_max 21
_diffrn_reflns_limit_k_min -20
_diffrn_reflns_limit_l_max 24
_diffrn_reflns_limit_l_min -24
_diffrn_reflns_number 11495
_diffrn_reflns_theta_max 29.95
_diffrn_reflns_theta_min 3.01
_diffrn_standards_decay_% ?
_diffrn_standards_interval_count ?
_diffrn_standards_interval_time ?
_diffrn_standards_number ?
_exptl_absorpt_coefficient_mu 0.882
_exptl_absorpt_correction_T_max 0.8433
_exptl_absorpt_correction_T_min 0.6668
_exptl_absorpt_correction_type empirical
_exptl_absorpt_process_details ?
_exptl_crystal_colour orange
_exptl_crystal_density_diffrn 1.492
_exptl_crystal_density_meas ?
_exptl_crystal_density_method 'not measured'
_exptl_crystal_description Prismatic
_exptl_crystal_F_000 1792
_exptl_crystal_size_max 0.50
_exptl_crystal_size_mid 0.20
_exptl_crystal_size_min 0.10
_refine_ls_extinction_coef ?
_refine_ls_extinction_method none
_refine_ls_goodness_of_fit_ref 0.942
_refine_ls_hydrogen_treatment mixed
_refine_ls_matrix_type full
_refine_ls_number_parameters 552
_refine_ls_number_reflns 11077
_refine_ls_number_restraints 0
_refine_ls_restrained_S_all 0.942
_refine_ls_R_factor_all 0.0850
_refine_ls_R_factor_gt 0.0493
_refine_ls_shift/su_max 0.009
_refine_ls_shift/su_mean 0.000
_refine_ls_structure_factor_coef Fsqd
_refine_ls_weighting_details 'calc w=1/[\s^2^(Fo^2^)+(0.0552P)^2^+0.0000P] where P=(Fo^2^+2Fc^2^)/3'
_refine_ls_weighting_scheme calc
_refine_ls_wR_factor_gt 0.1034
_refine_ls_wR_factor_ref 0.1145
_reflns_number_gt 7197
_reflns_number_total 11077
_reflns_threshold_expression >2sigma(I)
_cod_depositor_comments
;
The following automatic conversions were performed:
'_symmetry_cell_setting' value 'Monoclinic' changed to 'monoclinic'
according to '/home/saulius/struct/CIF-dictionaries/cif_core.dic'
dictionary named 'cif_core.dic' version 2.4.1 from 2010-06-29.

Automatic conversion script
Id: cif_fix_enum 1527 2010-12-29 10:47:43Z saulius 
;
_cod_original_sg_symbol_H-M 'P 21/a'
_cod_database_code 4060170

loop_
_symmetry_equiv_pos_as_xyz
'x, y, z'
'x+1/2, -y+1/2, z'
'-x, -y, -z'
'-x-1/2, y-1/2, -z'

loop_
_atom_site_label
_atom_site_type_symbol
_atom_site_fract_x
_atom_site_fract_y
_atom_site_fract_z
_atom_site_U_iso_or_equiv
_atom_site_adp_type
_atom_site_occupancy
_atom_site_symmetry_multiplicity
_atom_site_calc_flag
_atom_site_refinement_flags
_atom_site_disorder_assembly
_atom_site_disorder_group
Ru1 Ru 0.09835(2) 0.454369(19) 0.226905(16) 0.03150(8) Uani 1 1 d . . .
Ru2 Ru 0.26997(2) 0.484170(19) 0.327418(15) 0.03094(8) Uani 1 1 d . . .
Si1 Si 0.23460(7) 0.36782(6) 0.22746(5) 0.0296(2) Uani 1 1 d . . .
Si2 Si 0.19987(6) 0.57073(6) 0.22136(5) 0.02872(19) Uani 1 1 d . . .
O1 O 0.17608(19) 0.67491(17) 0.25839(15) 0.0434(7) Uani 1 1 d . . .
O2 O 0.0836(2) 0.7230(2) 0.1565(2) 0.0665(9) Uani 1 1 d . . .
F1 F 0.0788(4) 0.8790(3) 0.2246(3) 0.1343(18) Uani 1 1 d . . .
F2 F 0.1259(6) 0.8205(3) 0.3275(2) 0.202(4) Uani 1 1 d . . .
F3 F 0.2122(4) 0.8561(3) 0.2505(6) 0.227(4) Uani 1 1 d . . .
C1 C 0.1286(3) 0.7323(3) 0.2177(2) 0.0437(9) Uani 1 1 d . . .
C2 C 0.1332(5) 0.8221(4) 0.2552(4) 0.0768(17) Uani 1 1 d . . .
C3 C 0.2578(2) 0.6050(2) 0.1333(2) 0.0340(7) Uani 1 1 d . . .
C4 C 0.2307(3) 0.5739(3) 0.0596(2) 0.0425(9) Uani 1 1 d . . .
H4 H 0.176(3) 0.534(3) 0.052(2) 0.050(12) Uiso 1 1 d . . .
C5 C 0.2792(4) 0.5931(3) -0.0040(2) 0.0548(12) Uani 1 1 d . . .
H5A H 0.2608 0.5700 -0.0528 0.081(17) Uiso 1 1 calc R . .
C6 C 0.3537(3) 0.6457(3) 0.0058(3) 0.0575(12) Uani 1 1 d . . .
H6 H 0.387(3) 0.657(3) -0.040(3) 0.068(14) Uiso 1 1 d . . .
C7 C 0.3812(3) 0.6784(3) 0.0782(3) 0.0606(13) Uani 1 1 d . . .
H7A H 0.4323 0.7135 0.0852 0.091(19) Uiso 1 1 calc R . .
C8 C 0.3331(3) 0.6592(3) 0.1415(3) 0.0490(10) Uani 1 1 d . . .
H8 H 0.355(3) 0.682(3) 0.205(3) 0.078(16) Uiso 1 1 d . . .
C9 C 0.3001(2) 0.3682(2) 0.1383(2) 0.0345(8) Uani 1 1 d . . .
C10 C 0.3841(3) 0.4088(3) 0.1375(2) 0.0408(9) Uani 1 1 d . . .
H10 H 0.413(3) 0.433(3) 0.188(2) 0.050(12) Uiso 1 1 d . . .
C11 C 0.4276(3) 0.4129(3) 0.0699(3) 0.0522(11) Uani 1 1 d . . .
H11 H 0.481(4) 0.440(4) 0.082(3) 0.084(18) Uiso 1 1 d . . .
C12 C 0.3887(4) 0.3763(3) 0.0020(3) 0.0566(12) Uani 1 1 d . . .
H12 H 0.417(3) 0.388(3) -0.040(3) 0.071(16) Uiso 1 1 d . . .
C13 C 0.3066(3) 0.3356(3) 0.0011(2) 0.0527(11) Uani 1 1 d . . .
H13 H 0.274(3) 0.308(3) -0.047(3) 0.068(15) Uiso 1 1 d . . .
C14 C 0.2620(3) 0.3333(3) 0.0679(2) 0.0417(9) Uani 1 1 d . . .
H14 H 0.209(3) 0.308(3) 0.063(2) 0.044(12) Uiso 1 1 d . . .
C15 C 0.2281(2) 0.2506(2) 0.2621(2) 0.0335(7) Uani 1 1 d . . .
C16 C 0.1992(3) 0.2335(3) 0.3355(2) 0.0393(9) Uani 1 1 d . . .
H16 H 0.185(3) 0.281(3) 0.365(2) 0.035(10) Uiso 1 1 d . . .
C17 C 0.1888(3) 0.1484(3) 0.3614(3) 0.0495(11) Uani 1 1 d . . .
H17 H 0.174(3) 0.143(3) 0.412(3) 0.053(13) Uiso 1 1 d . . .
C18 C 0.2074(3) 0.0782(3) 0.3151(3) 0.0565(12) Uani 1 1 d . . .
H18 H 0.198(3) 0.023(4) 0.332(3) 0.071(16) Uiso 1 1 d . . .
C19 C 0.2369(3) 0.0923(3) 0.2427(3) 0.0548(11) Uani 1 1 d . . .
H19 H 0.248(4) 0.041(4) 0.209(3) 0.084(17) Uiso 1 1 d . . .
C20 C 0.2471(3) 0.1780(3) 0.2171(3) 0.0463(10) Uani 1 1 d . . .
H20 H 0.264(3) 0.192(3) 0.166(3) 0.062(14) Uiso 1 1 d . . .
C21 C -0.0230(3) 0.4293(3) 0.2946(2) 0.0451(10) Uani 1 1 d . . .
C22 C -0.0160(2) 0.3595(3) 0.2421(2) 0.0433(9) Uani 1 1 d . . .
C23 C -0.0230(3) 0.3946(3) 0.1652(2) 0.0421(9) Uani 1 1 d . . .
C24 C -0.0368(3) 0.4868(3) 0.1713(2) 0.0419(9) Uani 1 1 d . . .
C25 C -0.0363(3) 0.5091(3) 0.2519(2) 0.0445(9) Uani 1 1 d . . .
C26 C -0.0300(4) 0.4192(5) 0.3808(3) 0.0730(17) Uani 1 1 d . . .
H26A H -0.0138 0.4735 0.4067 0.066(16) Uiso 1 1 calc R . .
H26B H 0.0102 0.3736 0.4011 0.077(18) Uiso 1 1 calc R . .
H26C H -0.0906 0.4040 0.3896 0.10(2) Uiso 1 1 calc R . .
C27 C -0.0138(3) 0.2637(3) 0.2624(3) 0.0606(13) Uani 1 1 d . . .
H27A H 0.0213 0.2327 0.2274 0.10(2) Uiso 1 1 calc R . .
H27B H -0.0741 0.2409 0.2578 0.081(17) Uiso 1 1 calc R . .
H27C H 0.0127 0.2562 0.3148 0.072(16) Uiso 1 1 calc R . .
C28 C -0.0274(4) 0.3416(3) 0.0917(3) 0.0606(13) Uani 1 1 d . . .
H28A H 0.0075 0.2890 0.1007 0.11(2) Uiso 1 1 calc R . .
H28B H -0.0038 0.3754 0.0514 0.10(2) Uiso 1 1 calc R . .
H28C H -0.0889 0.3263 0.0760 0.10(2) Uiso 1 1 calc R . .
C29 C -0.0594(4) 0.5486(4) 0.1032(3) 0.0714(16) Uani 1 1 d . . .
H29A H -0.1223 0.5629 0.0997 0.13(3) Uiso 1 1 calc R . .
H29B H -0.0457 0.5206 0.0559 0.27(7) Uiso 1 1 calc R . .
H29C H -0.0244 0.6013 0.1109 0.079(17) Uiso 1 1 calc R . .
C30 C -0.0580(4) 0.5979(4) 0.2846(4) 0.0722(16) Uani 1 1 d . . .
H30A H -0.0432 0.6431 0.2492 0.14(3) Uiso 1 1 calc R . .
H30B H -0.0236 0.6063 0.3339 0.054(13) Uiso 1 1 calc R . .
H30C H -0.1211 0.6008 0.2914 0.10(2) Uiso 1 1 calc R . .
C31 C 0.2591(3) 0.4656(3) 0.45660(19) 0.0389(9) Uani 1 1 d . . .
C32 C 0.2541(3) 0.5573(3) 0.4366(2) 0.0401(9) Uani 1 1 d . . .
C33 C 0.3363(3) 0.5811(3) 0.4079(2) 0.0375(8) Uani 1 1 d . . .
C34 C 0.3919(3) 0.5039(3) 0.4066(2) 0.0403(9) Uani 1 1 d . . .
C35 C 0.3435(3) 0.4330(3) 0.4387(2) 0.0369(8) Uani 1 1 d . . .
C36 C 0.1925(3) 0.4152(4) 0.5007(2) 0.0562(12) Uani 1 1 d . . .
H36A H 0.1328 0.4371 0.4865 0.062(15) Uiso 1 1 calc R . .
H36B H 0.2074 0.4227 0.5556 0.087(18) Uiso 1 1 calc R . .
H36C H 0.1950 0.3540 0.4878 0.12(3) Uiso 1 1 calc R . .
C37 C 0.1770(3) 0.6170(4) 0.4512(3) 0.0593(13) Uani 1 1 d . . .
H37A H 0.1210 0.5877 0.4362 0.12(2) Uiso 1 1 calc R . .
H37B H 0.1804 0.6697 0.4211 0.09(2) Uiso 1 1 calc R . .
H37C H 0.1803 0.6316 0.5055 0.087(18) Uiso 1 1 calc R . .
C38 C 0.3645(4) 0.6733(3) 0.3897(3) 0.0567(12) Uani 1 1 d . . .
H38A H 0.4081 0.6715 0.3523 0.10(2) Uiso 1 1 calc R . .
H38B H 0.3905 0.7010 0.4366 0.093(19) Uiso 1 1 calc R . .
H38C H 0.3129 0.7062 0.3688 0.058(14) Uiso 1 1 calc R . .
C39 C 0.4870(3) 0.4997(4) 0.3851(3) 0.0599(12) Uani 1 1 d . . .
H39A H 0.4972 0.5468 0.3501 0.068(16) Uiso 1 1 calc R . .
H39B H 0.4966 0.4446 0.3602 0.087(19) Uiso 1 1 calc R . .
H39C H 0.5280 0.5049 0.4313 0.073(16) Uiso 1 1 calc R . .
C40 C 0.3808(3) 0.3424(3) 0.4557(3) 0.0538(11) Uani 1 1 d . . .
H40A H 0.4235 0.3283 0.4192 0.10(2) Uiso 1 1 calc R . .
H40B H 0.3326 0.3004 0.4509 0.086(18) Uiso 1 1 calc R . .
H40C H 0.4102 0.3407 0.5076 0.062(14) Uiso 1 1 calc R . .
H1 H 0.301(4) 0.399(4) 0.291(3) 0.11(2) Uiso 1 1 d . . .
H2 H 0.318(4) 0.533(3) 0.261(3) 0.084(17) Uiso 1 1 d . . .
H3 H 0.158(3) 0.458(3) 0.306(2) 0.053(12) Uiso 1 1 d . . .
H4 H 0.155(4) 0.433(4) 0.157(3) 0.087(17) Uiso 1 1 d . . .

loop_
_atom_site_aniso_label
_atom_site_aniso_U_11
_atom_site_aniso_U_22
_atom_site_aniso_U_33
_atom_site_aniso_U_23
_atom_site_aniso_U_13
_atom_site_aniso_U_12
Ru1 0.03514(16) 0.02824(15) 0.03279(14) -0.00105(11) 0.01185(11) -0.00239(11)
Ru2 0.04039(17) 0.02530(14) 0.02828(13) -0.00230(11) 0.00916(11) -0.00174(11)
Si1 0.0343(5) 0.0264(5) 0.0288(4) -0.0007(4) 0.0069(4) 0.0015(4)
Si2 0.0299(5) 0.0269(5) 0.0295(4) 0.0001(4) 0.0035(4) -0.0007(4)
O1 0.0603(19) 0.0305(14) 0.0397(13) -0.0042(11) 0.0060(13) 0.0049(12)
O2 0.071(2) 0.047(2) 0.079(2) -0.0018(17) -0.0097(19) 0.0111(16)
F1 0.190(5) 0.057(2) 0.147(4) -0.020(2) -0.028(3) 0.062(3)
F2 0.434(11) 0.093(3) 0.074(3) -0.034(2) -0.005(4) 0.109(5)
F3 0.124(4) 0.083(4) 0.477(13) -0.121(6) 0.034(6) -0.032(3)
C1 0.047(2) 0.030(2) 0.056(2) -0.0015(18) 0.0148(19) 0.0036(17)
C2 0.089(4) 0.045(3) 0.093(4) -0.019(3) -0.006(3) 0.019(3)
C3 0.0333(19) 0.0322(19) 0.0370(17) 0.0066(15) 0.0054(14) 0.0028(14)
C4 0.049(2) 0.043(2) 0.0360(18) 0.0048(17) 0.0068(17) -0.0028(18)
C5 0.079(3) 0.047(3) 0.041(2) 0.0079(19) 0.019(2) 0.002(2)
C6 0.057(3) 0.057(3) 0.064(3) 0.023(2) 0.034(2) 0.010(2)
C7 0.047(3) 0.061(3) 0.077(3) 0.018(3) 0.022(2) -0.009(2)
C8 0.046(2) 0.046(3) 0.055(2) 0.006(2) 0.005(2) -0.0102(19)
C9 0.039(2) 0.0315(19) 0.0342(17) 0.0007(14) 0.0101(15) 0.0041(15)
C10 0.037(2) 0.039(2) 0.048(2) -0.0032(18) 0.0126(17) 0.0030(16)
C11 0.044(3) 0.054(3) 0.062(3) 0.004(2) 0.026(2) -0.003(2)
C12 0.073(3) 0.055(3) 0.047(2) 0.004(2) 0.032(2) 0.006(2)
C13 0.068(3) 0.056(3) 0.036(2) -0.0069(19) 0.016(2) 0.004(2)
C14 0.045(2) 0.043(2) 0.0375(19) -0.0077(17) 0.0070(17) -0.0007(18)
C15 0.0279(18) 0.0343(19) 0.0381(18) -0.0021(15) 0.0021(14) 0.0007(14)
C16 0.042(2) 0.036(2) 0.0394(19) 0.0040(17) 0.0029(16) -0.0039(16)
C17 0.055(3) 0.047(3) 0.045(2) 0.010(2) -0.003(2) -0.013(2)
C18 0.061(3) 0.035(2) 0.072(3) 0.014(2) -0.004(2) -0.006(2)
C19 0.071(3) 0.025(2) 0.070(3) -0.002(2) 0.014(2) -0.0002(19)
C20 0.057(3) 0.030(2) 0.053(2) -0.0071(18) 0.012(2) -0.0030(17)
C21 0.0290(19) 0.072(3) 0.0351(18) 0.0033(19) 0.0081(15) -0.0101(18)
C22 0.0285(19) 0.050(2) 0.051(2) 0.0104(19) 0.0010(17) -0.0102(17)
C23 0.043(2) 0.041(2) 0.0418(19) -0.0014(17) 0.0010(17) -0.0083(17)
C24 0.045(2) 0.033(2) 0.047(2) -0.0005(17) -0.0012(17) -0.0018(17)
C25 0.0293(19) 0.049(2) 0.056(2) -0.0120(19) 0.0106(17) 0.0020(17)
C26 0.052(3) 0.124(5) 0.046(2) -0.004(3) 0.020(2) -0.015(3)
C27 0.045(3) 0.050(3) 0.085(3) 0.023(3) -0.003(3) -0.017(2)
C28 0.073(4) 0.054(3) 0.054(3) -0.013(2) 0.001(2) -0.015(3)
C29 0.071(4) 0.063(3) 0.076(4) 0.025(3) -0.020(3) -0.004(3)
C30 0.053(3) 0.067(4) 0.099(4) -0.034(3) 0.014(3) 0.013(3)
C31 0.046(2) 0.044(2) 0.0263(15) -0.0026(15) -0.0002(15) -0.0065(17)
C32 0.051(2) 0.041(2) 0.0266(16) -0.0092(15) -0.0011(15) 0.0043(17)
C33 0.048(2) 0.0326(19) 0.0312(16) -0.0056(15) -0.0004(15) -0.0036(16)
C34 0.042(2) 0.042(2) 0.0374(18) -0.0020(16) 0.0034(16) -0.0010(17)
C35 0.044(2) 0.036(2) 0.0285(16) 0.0014(15) -0.0031(15) -0.0006(16)
C36 0.059(3) 0.075(4) 0.036(2) 0.005(2) 0.014(2) -0.014(2)
C37 0.068(3) 0.068(3) 0.043(2) -0.019(2) 0.009(2) 0.021(3)
C38 0.068(3) 0.038(2) 0.062(3) -0.003(2) -0.012(3) -0.011(2)
C39 0.043(3) 0.063(3) 0.074(3) -0.002(3) 0.009(2) -0.002(2)
C40 0.063(3) 0.044(3) 0.053(3) 0.005(2) -0.005(2) 0.007(2)
